data_1577240
loop_
_publ_author_name
'Li, Gaoyu'
'Wang, Yuyuan'
'Wu, Bo'
'Bian, Jinkun'
'Xie, Haozhi'
'Ma, Zhiwei'
'Dai, Hui'
'Yang, Zhan'
'Ge, Xiangyu'
'Chi, Zhenguo'

_publ_section_title
;
 Methyl-Induced Ring-Locking Strategy for Concentration-Independent
 MR-TADF Emitters toward High-Performance OLEDs with BT. 2020 Blue Gamut
;
_journal_name_full 'Chemical Science'
_journal_paper_doi 10.1039/D6SC02303G
_journal_year 2026
_chemical_formula_moiety 'C51 H48 B N3, 0.5(C6 H14)'
_chemical_formula_sum 'C54 H55 B N3'
_chemical_formula_weight 756.82
_space_group_crystal_system tetragonal
_space_group_IT_number 76
_space_group_name_Hall 'P 4w'
_space_group_name_H-M_alt 'P 41'
_atom_sites_solution_hydrogens mixed
_atom_sites_solution_primary dual
_audit_block_doi 10.5517/ccdc.csd.cc2qs0l4
_audit_creation_date 2024-09-12
_audit_creation_method
;
Olex2 1.5
(compiled 2024.02.16 svn.r378c4104 for OlexSys, GUI svn.r6928)
;
_audit_update_record
;
2026-01-24 deposited with the CCDC.	2026-05-11 downloaded from the CCDC.
;
_cell_angle_alpha 90
_cell_angle_beta 90
_cell_angle_gamma 90
_cell_formula_units_Z 4
_cell_length_a 17.65590(10)
_cell_length_b 17.65590(10)
_cell_length_c 13.70280(10)
_cell_measurement_reflns_used 11710
_cell_measurement_temperature 149.99(10)
_cell_measurement_theta_max 72.7820
_cell_measurement_theta_min 3.4860
_cell_volume 4271.58(5)
_computing_cell_refinement 'CrysAlisPro 1.171.42.92a (Rigaku OD, 2023)'
_computing_data_collection 'CrysAlisPro 1.171.42.92a (Rigaku OD, 2023)'
_computing_data_reduction 'CrysAlisPro 1.171.42.92a (Rigaku OD, 2023)'
_computing_molecular_graphics 'Olex2 1.5 (Dolomanov et al., 2009)'
_computing_publication_material 'Olex2 1.5 (Dolomanov et al., 2009)'
_computing_structure_refinement 'SHELXL 2018/3 (Sheldrick, 2015)'
_computing_structure_solution 'SHELXT 2018/2 (Sheldrick, 2018)'
_diffrn_ambient_environment N~2~
_diffrn_ambient_temperature 149.99(10)
_diffrn_detector 'CCD plate'
_diffrn_detector_area_resol_mean 5.2913
_diffrn_detector_type AtlasS2
_diffrn_measured_fraction_theta_full 1.000
_diffrn_measured_fraction_theta_max 1.000
_diffrn_measurement_details
;
List of Runs (angles in degrees, time in seconds):

  # Type    Start    End  Width  t~exp~   \w     \q     \k     \f   Frames
#--------------------------------------------------------------------------
  1  \w   -113.00 -19.00   1.00    1.00    --  -41.94 -38.00   0.00   94
  2  \w     37.00  77.00   1.00    1.00    --   41.94-125.00-150.00   40
  3  \w    106.00 164.00   1.00    4.00    --  104.75 125.00 -30.00   58
  4  \w    113.00 173.00   1.00    4.00    --  104.75 125.00 120.00   60
  5  \w     36.00  71.00   1.00    4.00    --  104.75-125.00  90.00   35
  6  \w     65.00 129.00   1.00    4.00    --  104.75 -45.00-150.00   64
  7  \w    -54.00 -19.00   1.00    1.00    --  -42.19 -57.00 -90.00   35
  8  \w   -111.00 -81.00   1.00    1.00    --  -42.19 -57.00 -90.00   30
  9  \w     25.00  79.00   1.00    1.00    --   42.19  57.00-120.00   54
 10  \w     81.00 145.00   1.00    4.00    --  104.75  45.00-120.00   64
 11  \w    141.00 167.00   1.00    4.00    --  104.75  77.00 -90.00   26
 12  \w     77.00 105.00   1.00    4.00    --  104.75  61.00-120.00   28
 13  \w     78.00 103.00   1.00    4.00    --  104.75  61.00-150.00   25
 14  \w     82.00 110.00   1.00    4.00    --  104.75  30.00-120.00   28
 15  \w     37.00 125.00   1.00    4.00    --  104.75 -15.00 -90.00   88
;
_diffrn_measurement_device 'four-circle diffractometer'
_diffrn_measurement_device_type 'SuperNova, Dual, Cu at home/near, AtlasS2'
_diffrn_measurement_method '\w scans'
_diffrn_orient_matrix_type 'CrysAlisPro convention (1999,Acta A55,543-557)'
_diffrn_orient_matrix_UB_11 -0.0689165000
_diffrn_orient_matrix_UB_12 -0.0403869000
_diffrn_orient_matrix_UB_13 -0.0453515000
_diffrn_orient_matrix_UB_21 0.0531708000
_diffrn_orient_matrix_UB_22 -0.0586148000
_diffrn_orient_matrix_UB_23 -0.0474221000
_diffrn_orient_matrix_UB_31 -0.0065804000
_diffrn_orient_matrix_UB_32 -0.0504290000
_diffrn_orient_matrix_UB_33 0.0912647000
_diffrn_radiation_monochromator mirror
_diffrn_radiation_probe x-ray
_diffrn_radiation_type 'Cu K\a'
_diffrn_radiation_wavelength 1.54184
_diffrn_reflns_av_R_equivalents 0.0440
_diffrn_reflns_av_unetI/netI 0.0486
_diffrn_reflns_Laue_measured_fraction_full 1.000
_diffrn_reflns_Laue_measured_fraction_max 1.000
_diffrn_reflns_limit_h_max 20
_diffrn_reflns_limit_h_min -21
_diffrn_reflns_limit_k_max 16
_diffrn_reflns_limit_k_min -21
_diffrn_reflns_limit_l_max 16
_diffrn_reflns_limit_l_min -16
_diffrn_reflns_number 18364
_diffrn_reflns_point_group_measured_fraction_full 1.000
_diffrn_reflns_point_group_measured_fraction_max 1.000
_diffrn_reflns_theta_full 66.564
_diffrn_reflns_theta_max 66.564
_diffrn_reflns_theta_min 2.503
_diffrn_source 'micro-focus sealed X-ray tube'
_diffrn_source_type 'SuperNova (Cu) X-ray Source'
_exptl_absorpt_coefficient_mu 0.510
_exptl_absorpt_correction_T_max 1.00000
_exptl_absorpt_correction_T_min 0.66490
_exptl_absorpt_correction_type multi-scan
_exptl_absorpt_process_details
;
CrysAlisPro 1.171.42.92a (Rigaku Oxford Diffraction, 2023)
Empirical absorption correction using spherical harmonics,
implemented in SCALE3 ABSPACK scaling algorithm.
;
_exptl_crystal_colour yellow
_exptl_crystal_colour_primary yellow
_exptl_crystal_density_diffrn 1.177
_exptl_crystal_description block
_exptl_crystal_F_000 1620
_exptl_crystal_size_max 0.076
_exptl_crystal_size_mid 0.051
_exptl_crystal_size_min 0.045
_refine_diff_density_max 0.643
_refine_diff_density_min -0.528
_refine_diff_density_rms 0.055
_refine_ls_abs_structure_details
;
 Refined as a perfect inversion twin.
;
_refine_ls_abs_structure_Flack 0.5
_refine_ls_extinction_method none
_refine_ls_goodness_of_fit_ref 1.046
_refine_ls_hydrogen_treatment constr
_refine_ls_matrix_type full
_refine_ls_number_parameters 556
_refine_ls_number_reflns 7522
_refine_ls_number_restraints 201
_refine_ls_restrained_S_all 1.074
_refine_ls_R_factor_all 0.0582
_refine_ls_R_factor_gt 0.0563
_refine_ls_shift/su_max 0.008
_refine_ls_shift/su_mean 0.000
_refine_ls_structure_factor_coef Fsqd
_refine_ls_weighting_details 'w=1/[\s^2^(Fo^2^)+(0.1037P)^2^+0.8503P] where P=(Fo^2^+2Fc^2^)/3'
_refine_ls_weighting_scheme calc
_refine_ls_wR_factor_gt 0.1493
_refine_ls_wR_factor_ref 0.1528
_reflns_Friedel_coverage 0.913
_reflns_Friedel_fraction_full 1.000
_reflns_Friedel_fraction_max 1.000
_reflns_number_gt 7218
_reflns_number_total 7522
_reflns_threshold_expression 'I > 2\s(I)'
_cod_data_source_file d6sc02303g2.cif
_cod_data_source_block a24090201a0748_auto
_cod_original_cell_volume 4271.58(6)
_cod_database_code 1577240
_shelx_shelxl_version_number 2018/3
_chemical_oxdiff_formula C51H48BN3
_chemical_oxdiff_usercomment BN-1M
_shelx_space_group_comment
;
The symmetry employed for this shelxl refinement is uniquely defined
by the following loop, which should always be used as a source of
symmetry information in preference to the above space-group names.
They are only intended as comments.
;
_olex2_refinement_description
;
1. Fixed Uiso
 At 1.2 times of:
  All C(H) groups, All C(H,H) groups
 At 1.5 times of:
  All C(H,H,H) groups
2. Restrained distances
 C2-C3 = C3-C4 = C4-C5 = C5-C6 = C6-C7
 1.52 with sigma of 0.02
 C1-C8 = C8-C9 = C9-C10 = C10-C11 = C11-C12
 1.52 with sigma of 0.02
 C2-C4 = C5-C7
 2.53 with sigma of 0.04
 C3-C5 = C4-C6
 2.54 with sigma of 0.04
 C1-C9 = C10-C12
 2.53 with sigma of 0.04
 C8-C10 = C9-C11
 2.54 with sigma of 0.04
 C2-C3 \\sim C3-C4 \\sim C4-C5 \\sim C5-C6 \\sim C6-C7
 with sigma of 0.02
 C2-C4 \\sim C4-C6 \\sim C3-C5 \\sim C5-C7
 with sigma of 0.04
 C1-C8 \\sim C8-C9 \\sim C9-C10 \\sim C10-C11 \\sim C11-C12
 with sigma of 0.02
 C1-C9 \\sim C9-C11 \\sim C8-C10 \\sim C10-C12
 with sigma of 0.04
3. Uiso/Uaniso restraints and constraints
C2 \\sim C3 \\sim C4 \\sim C5 \\sim C6 \\sim C7: within 2A with sigma of 0.04
and sigma for terminal atoms of 0.08 within 2A
C1 \\sim C8 \\sim C9 \\sim C10 \\sim C11 \\sim C12: within 2A with sigma of
0.04 and sigma for terminal atoms of 0.08 within 2A
Uanis(C1) \\sim Ueq, Uanis(C8) \\sim Ueq, Uanis(C9) \\sim Ueq, Uanis(C10) \\sim
Ueq, Uanis(C11) \\sim Ueq, Uanis(C12) \\sim Ueq: with sigma of 0.01 and sigma
for terminal atoms of 0.02
Uanis(C6) = Uanis(C2) = Uanis(C3) = Uanis(C4) = Uanis(C5) = Uanis(C7)
Uanis(C1) = Uanis(C8) = Uanis(C9) = Uanis(C10) = Uanis(C11) = Uanis(C12)
4. Rigid body (RIGU) restrains
 C2, C3, C4, C5, C6, C7
 with sigma for 1-2 distances of 0.004 and sigma for 1-3 distances of 0.004
 C1, C8, C9, C10, C11, C12
 with sigma for 1-2 distances of 0.004 and sigma for 1-3 distances of 0.004
5. Others
 Fixed Sof: C2(0.3) H2A(0.3) H2B(0.3) H2C(0.3) C3(0.3) H3A(0.3) H3B(0.3)
 C4(0.3) H4A(0.3) H4B(0.3) C5(0.3) H5A(0.3) H5B(0.3) C6(0.3) H6A(0.3) H6B(0.3)
 C7(0.3) H7A(0.3) H7B(0.3) H7C(0.3) C1(0.2) H1A(0.2) H1B(0.2) H1C(0.2) C8(0.2)
 H8A(0.2) H8B(0.2) C9(0.2) H9A(0.2) H9B(0.2) C10(0.2) H10A(0.2) H10B(0.2)
 C11(0.2) H11A(0.2) H11B(0.2) C12(0.2) H12A(0.2) H12B(0.2) H12C(0.2)
6.a Riding coordinates:
 C1(H1A,H1B,H1C)
6.b Secondary CH2 refined with riding coordinates:
 C3(H3A,H3B), C4(H4A,H4B), C5(H5A,H5B), C6(H6A,H6B), C8(H8A,H8B), C9(H9A,H9B),
 C10(H10A,H10B), C11(H11A,H11B)
6.c Aromatic/amide H refined with riding coordinates:
 C006(H006), C00C(H00C), C00D(H00D), C00I(H00I), C00N(H00N), C00Q(H00Q),
 C00R(H00R), C00T(H00T), C00U(H00U), C00V(H00V), C00W(H00W), C00X(H00X),
 C00Y(H00Y), C00Z(H00Z), C010(H010), C012(H012), C013(H013), C014(H014),
 C015(H015), C018(H018), C01A(H01D)
6.d Idealised Me refined as rotating group:
 C011(H01A,H01B,H01C), C01B(H01E,H01F,H01G), C01C(H01H,H01I,H01J), C01D(H01K,
 H01L,H01M), C01E(H01N,H01O,H01P), C01F(H01Q,H01R,H01S), C01H(H01T,H01U,H01V),
 C01I(H01W,H01X,H01Y), C01J(H01Z,H,HA), C2(H2A,H2B,H2C), C7(H7A,H7B,H7C),
 C12(H12A,H12B,H12C)
;
_olex2_submission_special_instructions 'No special instructions were received'
_oxdiff_exptl_absorpt_empirical_details
;
Empirical correction (ABSPACK) includes:
- Absorption correction using spherical harmonics
- Frame scaling
- Detector area scaling
;
_oxdiff_exptl_absorpt_empirical_full_max 1.411
_oxdiff_exptl_absorpt_empirical_full_min 0.652

loop_
_space_group_symop_operation_xyz
'x, y, z'
'-x, -y, z+1/2'
'-y, x, z+1/4'
'y, -x, z+3/4'

loop_
_atom_site_label
_atom_site_type_symbol
_atom_site_fract_x
_atom_site_fract_y
_atom_site_fract_z
_atom_site_U_iso_or_equiv
_atom_site_adp_type
_atom_site_occupancy
_atom_site_site_symmetry_order
_atom_site_calc_flag
_atom_site_refinement_flags_posn
_atom_site_refinement_flags_adp
_atom_site_refinement_flags_occupancy
_atom_site_disorder_assembly
_atom_site_disorder_group
N001 N 0.11495(16) 0.73324(15) 0.6088(2) 0.0218(6) Uani 1 1 d . . . . .
N002 N 0.19942(17) 0.49046(16) 0.4828(2) 0.0242(6) Uani 1 1 d . . . . .
N003 N 0.12699(17) 0.68741(16) 0.2594(2) 0.0246(6) Uani 1 1 d . . . . .
C004 C 0.09722(18) 0.81175(17) 0.5899(2) 0.0209(6) Uani 1 1 d . . . . .
C005 C 0.14932(18) 0.75908(18) 0.2246(2) 0.0219(6) Uani 1 1 d . . . . .
C006 C 0.0946(2) 0.7625(2) 0.7791(2) 0.0248(7) Uani 1 1 d . . . . .
H006 H 0.080442 0.812336 0.760536 0.030 Uiso 1 1 calc R U . . .
C007 C 0.13749(19) 0.66361(19) 0.3570(2) 0.0224(7) Uani 1 1 d . . . . .
C008 C 0.1133(2) 0.62737(18) 0.1892(2) 0.0228(7) Uani 1 1 d . . . . .
C009 C 0.13112(18) 0.68577(18) 0.5304(2) 0.0211(6) Uani 1 1 d . . . . .
C00A C 0.0397(2) 0.5995(2) 0.1796(2) 0.0279(7) Uani 1 1 d . . . . .
C00B C 0.2066(2) 0.50343(19) 0.6610(2) 0.0255(7) Uani 1 1 d . . . . .
C00C C 0.0929(2) 0.7421(2) 0.8757(2) 0.0269(7) Uani 1 1 d . . . . .
H00C H 0.078507 0.778289 0.923589 0.032 Uiso 1 1 calc R U . . .
C00D C 0.12122(19) 0.71218(19) 0.4353(2) 0.0222(7) Uani 1 1 d . . . . .
H00D H 0.103719 0.762262 0.423707 0.027 Uiso 1 1 calc R U . . .
C00E C 0.2133(2) 0.44589(18) 0.3960(2) 0.0241(7) Uani 1 1 d . . . . .
C00F C 0.11723(18) 0.71013(19) 0.7070(2) 0.0205(6) Uani 1 1 d . . . . .
C00G C 0.17219(19) 0.56441(19) 0.4686(3) 0.0231(7) Uani 1 1 d . . . . .
C00H C 0.15712(19) 0.61094(19) 0.5499(2) 0.0228(7) Uani 1 1 d . . . . .
C00I C 0.1619(2) 0.58992(19) 0.3740(2) 0.0251(7) Uani 1 1 d . . . . .
H00I H 0.171633 0.557025 0.320578 0.030 Uiso 1 1 calc R U . . .
C00J C 0.02174(19) 0.8338(2) 0.5794(2) 0.0248(7) Uani 1 1 d . . . . .
C00K C 0.15677(19) 0.86410(19) 0.5871(2) 0.0245(7) Uani 1 1 d . . . . .
C00L C 0.1536(2) 0.40681(19) 0.3530(3) 0.0283(7) Uani 1 1 d . . . . .
C00M C 0.1737(2) 0.59437(19) 0.1389(2) 0.0263(7) Uani 1 1 d . . . . .
C00N C 0.1391(2) 0.9400(2) 0.5737(3) 0.0277(7) Uani 1 1 d . . . . .
H00N H 0.178826 0.976304 0.571545 0.033 Uiso 1 1 calc R U . . .
C00O C 0.2188(2) 0.46111(19) 0.5737(3) 0.0264(7) Uani 1 1 d . . . . .
C00P C 0.0640(2) 0.96417(19) 0.5634(2) 0.0281(7) Uani 1 1 d . . . . .
C00Q C 0.20056(19) 0.8046(2) 0.2741(3) 0.0257(7) Uani 1 1 d . . . . .
H00Q H 0.219005 0.789054 0.336115 0.031 Uiso 1 1 calc R U . . .
C00R C 0.1119(2) 0.6692(2) 0.9041(2) 0.0293(7) Uani 1 1 d . . . . .
H00R H 0.108921 0.654614 0.970680 0.035 Uiso 1 1 calc R U . . .
C00S C 0.14052(19) 0.63615(19) 0.7340(2) 0.0235(7) Uani 1 1 d . . . . .
C00T C 0.2252(2) 0.8724(2) 0.2342(3) 0.0313(8) Uani 1 1 d . . . . .
H00T H 0.260224 0.902971 0.269121 0.038 Uiso 1 1 calc R U . . .
C00U C 0.0275(2) 0.5372(2) 0.1193(3) 0.0314(8) Uani 1 1 d . . . . .
H00U H -0.022390 0.517765 0.112395 0.038 Uiso 1 1 calc R U . . .
C00V C 0.2520(2) 0.3886(2) 0.5781(3) 0.0304(8) Uani 1 1 d . . . . .
H00V H 0.257809 0.359816 0.519966 0.037 Uiso 1 1 calc R U . . .
C00W C 0.1587(2) 0.5325(2) 0.0792(3) 0.0305(8) Uani 1 1 d . . . . .
H00W H 0.199347 0.509813 0.044349 0.037 Uiso 1 1 calc R U . . .
C00X C 0.1351(2) 0.6181(2) 0.8340(3) 0.0270(7) Uani 1 1 d . . . . .
H00X H 0.148178 0.568345 0.854186 0.032 Uiso 1 1 calc R U . . .
C00Y C 0.0073(2) 0.9106(2) 0.5667(2) 0.0276(7) Uani 1 1 d . . . . .
H00Y H -0.043696 0.926808 0.559892 0.033 Uiso 1 1 calc R U . . .
C00Z C 0.1991(2) 0.8962(2) 0.1435(3) 0.0338(8) Uani 1 1 d . . . . .
H00Z H 0.216442 0.942258 0.115554 0.041 Uiso 1 1 calc R U . . .
C010 C 0.1477(2) 0.8515(2) 0.0951(3) 0.0338(8) Uani 1 1 d . . . . .
H010 H 0.129407 0.867116 0.033029 0.041 Uiso 1 1 calc R U . . .
C011 C -0.0414(2) 0.7772(2) 0.5834(3) 0.0357(8) Uani 1 1 d . . . . .
H01A H -0.089823 0.803071 0.573192 0.054 Uiso 1 1 calc R U . . .
H01B H -0.041536 0.752331 0.647316 0.054 Uiso 1 1 calc R U . . .
H01C H -0.034025 0.739125 0.532180 0.054 Uiso 1 1 calc R U . . .
C012 C 0.2759(2) 0.3591(2) 0.6654(3) 0.0352(9) Uani 1 1 d . . . . .
H012 H 0.298222 0.310182 0.667372 0.042 Uiso 1 1 calc R U . . .
C013 C 0.2337(2) 0.4703(2) 0.7479(3) 0.0326(8) Uani 1 1 d . . . . .
H013 H 0.228218 0.497564 0.807203 0.039 Uiso 1 1 calc R U . . .
C014 C 0.1219(2) 0.7842(2) 0.1348(2) 0.0276(7) Uani 1 1 d . . . . .
H014 H 0.085326 0.754953 0.100684 0.033 Uiso 1 1 calc R U . . .
C015 C 0.1680(2) 0.3657(2) 0.2681(3) 0.0336(8) Uani 1 1 d . . . . .
H015 H 0.127973 0.337701 0.238960 0.040 Uiso 1 1 calc R U . . .
C016 C 0.2854(2) 0.4475(2) 0.3538(3) 0.0322(8) Uani 1 1 d . . . . .
C017 C 0.0866(2) 0.5029(2) 0.0688(3) 0.0335(8) Uani 1 1 d . . . . .
C018 C 0.2966(2) 0.4060(2) 0.2683(3) 0.0370(9) Uani 1 1 d . . . . .
H018 H 0.345265 0.406297 0.238737 0.044 Uiso 1 1 calc R U . . .
C019 C 0.2390(3) 0.3645(2) 0.2252(3) 0.0383(9) Uani 1 1 d . . . . .
C01A C 0.2676(3) 0.4001(2) 0.7506(3) 0.0379(9) Uani 1 1 d . . . . .
H01D H 0.285298 0.379993 0.810758 0.045 Uiso 1 1 calc R U . . .
C01B C 0.2372(2) 0.8381(2) 0.6008(3) 0.0347(8) Uani 1 1 d . . . . .
H01E H 0.252881 0.808012 0.544136 0.052 Uiso 1 1 calc R U . . .
H01F H 0.240718 0.806965 0.659860 0.052 Uiso 1 1 calc R U . . .
H01G H 0.270456 0.882224 0.607249 0.052 Uiso 1 1 calc R U . . .
C01C C 0.0752(2) 0.4101(2) 0.3951(3) 0.0385(9) Uani 1 1 d . . . . .
H01H H 0.054289 0.461003 0.385894 0.058 Uiso 1 1 calc R U . . .
H01I H 0.077228 0.398383 0.464989 0.058 Uiso 1 1 calc R U . . .
H01J H 0.042878 0.373021 0.361970 0.058 Uiso 1 1 calc R U . . .
C01D C -0.0250(3) 0.6362(3) 0.2332(3) 0.0403(9) Uani 1 1 d . . . . .
H01K H -0.018169 0.629103 0.303612 0.060 Uiso 1 1 calc R U . . .
H01L H -0.072753 0.612844 0.212759 0.060 Uiso 1 1 calc R U . . .
H01M H -0.026092 0.690436 0.218229 0.060 Uiso 1 1 calc R U . . .
C01E C 0.0468(3) 1.0468(2) 0.5500(3) 0.0377(9) Uani 1 1 d . . . . .
H01N H 0.057094 1.073961 0.611022 0.057 Uiso 1 1 calc R U . . .
H01O H -0.006617 1.053053 0.532440 0.057 Uiso 1 1 calc R U . . .
H01P H 0.078771 1.067451 0.497933 0.057 Uiso 1 1 calc R U . . .
C01F C 0.2532(2) 0.6240(2) 0.1494(3) 0.0376(9) Uani 1 1 d . . . . .
H01Q H 0.288322 0.590210 0.115081 0.056 Uiso 1 1 calc R U . . .
H01R H 0.266787 0.626141 0.218649 0.056 Uiso 1 1 calc R U . . .
H01S H 0.256331 0.674888 0.121114 0.056 Uiso 1 1 calc R U . . .
B01G B 0.1685(2) 0.5823(2) 0.6522(3) 0.0237(8) Uani 1 1 d . . . . .
C01H C 0.0717(3) 0.4356(2) 0.0041(4) 0.0482(11) Uani 1 1 d . . . . .
H01T H 0.017056 0.426402 0.000254 0.072 Uiso 1 1 calc R U . . .
H01U H 0.096860 0.390786 0.031246 0.072 Uiso 1 1 calc R U . . .
H01V H 0.091563 0.445673 -0.061445 0.072 Uiso 1 1 calc R U . . .
C01I C 0.3488(3) 0.4919(3) 0.3983(4) 0.0494(11) Uani 1 1 d . . . . .
H01W H 0.361224 0.470732 0.462503 0.074 Uiso 1 1 calc R U . . .
H01X H 0.333347 0.544868 0.405717 0.074 Uiso 1 1 calc R U . . .
H01Y H 0.393425 0.489076 0.355922 0.074 Uiso 1 1 calc R U . . .
C01J C 0.2528(4) 0.3185(3) 0.1340(4) 0.0607(14) Uani 1 1 d . . . . .
H01Z H 0.218257 0.275062 0.132949 0.091 Uiso 1 1 calc R U . . .
H H 0.305249 0.300514 0.133477 0.091 Uiso 1 1 calc R U . . .
HA H 0.243702 0.350191 0.076435 0.091 Uiso 1 1 calc R U . . .
C2 C 0.6222(11) 0.5332(13) 0.5068(15) 0.066(2) Uani 0.3 1 d D U P A -1
H2A H 0.630472 0.498007 0.452464 0.099 Uiso 0.3 1 calc R U P A -1
H2B H 0.631960 0.507090 0.568649 0.099 Uiso 0.3 1 calc R U P A -1
H2C H 0.656743 0.576362 0.500434 0.099 Uiso 0.3 1 calc R U P A -1
C3 C 0.5297(11) 0.5650(12) 0.5046(13) 0.066(2) Uani 0.3 1 d D U P A -1
H3A H 0.526125 0.614724 0.471573 0.079 Uiso 0.3 1 calc R U P A -1
H3B H 0.496463 0.528426 0.470473 0.079 Uiso 0.3 1 calc R U P A -1
C4 C 0.5070(11) 0.5719(16) 0.6169(14) 0.066(2) Uani 0.3 1 d D U P A -1
H4A H 0.511342 0.625381 0.638036 0.079 Uiso 0.3 1 calc R U P A -1
H4B H 0.541975 0.541165 0.657011 0.079 Uiso 0.3 1 calc R U P A -1
C5 C 0.4195(10) 0.5424(12) 0.6332(12) 0.066(2) Uani 0.3 1 d D U P A -1
H5A H 0.383803 0.563158 0.584400 0.079 Uiso 0.3 1 calc R U P A -1
H5B H 0.415520 0.486462 0.635599 0.079 Uiso 0.3 1 calc R U P A -1
C6 C 0.4106(12) 0.5813(11) 0.7391(12) 0.066(2) Uani 0.3 1 d D U P A -1
H6A H 0.357313 0.596304 0.750171 0.079 Uiso 0.3 1 calc R U P A -1
H6B H 0.442764 0.627107 0.743280 0.079 Uiso 0.3 1 calc R U P A -1
C7 C 0.4374(15) 0.5182(13) 0.8225(15) 0.066(2) Uani 0.3 1 d D U P A -1
H7A H 0.441117 0.467993 0.792318 0.099 Uiso 0.3 1 calc R U P A -1
H7B H 0.400062 0.516720 0.875381 0.099 Uiso 0.3 1 calc R U P A -1
H7C H 0.486922 0.532638 0.849050 0.099 Uiso 0.3 1 calc R U P A -1
C1 C 0.5654(16) 0.5735(16) 0.4261(17) 0.056(3) Uani 0.2 1 d D U P B -2
H1A H 0.573156 0.524913 0.392972 0.084 Uiso 0.2 1 d R U P B -2
H1B H 0.604566 0.609373 0.405442 0.084 Uiso 0.2 1 d R U P B -2
H1C H 0.515356 0.593633 0.408972 0.084 Uiso 0.2 1 d R U P B -2
C8 C 0.5726(14) 0.5641(17) 0.5342(16) 0.056(3) Uani 0.2 1 d D U P B -2
H8A H 0.604426 0.606088 0.558925 0.067 Uiso 0.2 1 calc R U P B -2
H8B H 0.600675 0.516487 0.546390 0.067 Uiso 0.2 1 calc R U P B -2
C9 C 0.5012(16) 0.562(2) 0.5947(15) 0.056(3) Uani 0.2 1 d D U P B -2
H9A H 0.466112 0.597870 0.562562 0.067 Uiso 0.2 1 calc R U P B -2
H9B H 0.479602 0.510933 0.583936 0.067 Uiso 0.2 1 calc R U P B -2
C10 C 0.4928(15) 0.5760(12) 0.6985(14) 0.056(3) Uani 0.2 1 d D U P B -2
H10A H 0.542553 0.565584 0.728943 0.067 Uiso 0.2 1 calc R U P B -2
H10B H 0.457211 0.537406 0.723766 0.067 Uiso 0.2 1 calc R U P B -2
C11 C 0.4669(17) 0.6504(13) 0.7366(16) 0.056(3) Uani 0.2 1 d D U P B -2
H11A H 0.429488 0.670910 0.689660 0.067 Uiso 0.2 1 calc R U P B -2
H11B H 0.510941 0.685030 0.735979 0.067 Uiso 0.2 1 calc R U P B -2
C12 C 0.4324(15) 0.6543(14) 0.8353(16) 0.056(3) Uani 0.2 1 d D U P B -2
H12A H 0.377976 0.643834 0.830624 0.084 Uiso 0.2 1 calc R U P B -2
H12B H 0.440021 0.705092 0.862539 0.084 Uiso 0.2 1 calc R U P B -2
H12C H 0.456306 0.616726 0.877881 0.084 Uiso 0.2 1 calc R U P B -2

loop_
_atom_site_aniso_label
_atom_site_aniso_U_11
_atom_site_aniso_U_22
_atom_site_aniso_U_33
_atom_site_aniso_U_23
_atom_site_aniso_U_13
_atom_site_aniso_U_12
N001 0.0300(14) 0.0176(13) 0.0178(13) 0.0007(10) -0.0009(11) 0.0013(10)
N002 0.0335(15) 0.0187(13) 0.0206(14) 0.0007(11) 0.0007(11) 0.0014(11)
N003 0.0379(16) 0.0193(14) 0.0166(13) 0.0002(11) -0.0012(11) -0.0026(11)
C004 0.0315(17) 0.0188(15) 0.0123(14) -0.0006(11) 0.0001(12) 0.0001(12)
C005 0.0245(16) 0.0217(15) 0.0195(15) -0.0021(12) 0.0046(12) 0.0035(12)
C006 0.0299(17) 0.0249(16) 0.0197(16) -0.0029(13) -0.0008(13) 0.0018(13)
C007 0.0284(16) 0.0229(16) 0.0160(16) 0.0013(12) 0.0011(12) -0.0038(12)
C008 0.0346(18) 0.0205(15) 0.0131(14) 0.0031(12) -0.0005(12) -0.0019(13)
C009 0.0246(16) 0.0209(15) 0.0177(15) -0.0003(12) -0.0011(12) -0.0032(12)
C00A 0.038(2) 0.0251(17) 0.0207(15) 0.0038(13) -0.0009(14) -0.0026(14)
C00B 0.0306(17) 0.0247(17) 0.0213(16) 0.0019(13) -0.0031(13) -0.0023(13)
C00C 0.0279(17) 0.0341(18) 0.0186(15) -0.0047(13) -0.0008(13) 0.0037(14)
C00D 0.0288(16) 0.0195(15) 0.0182(15) 0.0018(12) -0.0013(12) -0.0001(12)
C00E 0.0328(17) 0.0188(15) 0.0208(16) 0.0011(12) 0.0024(13) 0.0031(13)
C00F 0.0219(15) 0.0235(16) 0.0161(15) 0.0002(12) 0.0008(12) -0.0025(12)
C00G 0.0251(16) 0.0205(16) 0.0237(16) 0.0006(13) 0.0010(13) -0.0014(12)
C00H 0.0242(16) 0.0220(16) 0.0222(16) 0.0011(12) -0.0007(12) -0.0016(12)
C00I 0.0343(17) 0.0224(16) 0.0186(15) -0.0036(13) 0.0007(13) -0.0018(13)
C00J 0.0312(17) 0.0275(16) 0.0157(14) 0.0008(12) -0.0001(13) 0.0004(13)
C00K 0.0316(18) 0.0255(16) 0.0165(14) -0.0016(12) 0.0016(13) -0.0019(13)
C00L 0.0377(19) 0.0192(15) 0.0280(18) 0.0001(13) -0.0003(15) 0.0026(13)
C00M 0.0375(19) 0.0220(16) 0.0195(15) 0.0028(13) -0.0014(13) 0.0012(13)
C00N 0.0349(18) 0.0251(16) 0.0231(16) 0.0004(13) 0.0050(14) -0.0072(13)
C00O 0.0282(17) 0.0240(16) 0.0269(17) 0.0039(14) -0.0054(13) -0.0027(13)
C00P 0.042(2) 0.0247(17) 0.0173(15) -0.0004(13) 0.0045(14) 0.0004(14)
C00Q 0.0260(16) 0.0294(17) 0.0217(16) 0.0015(13) -0.0002(13) 0.0009(13)
C00R 0.0342(18) 0.039(2) 0.0149(15) 0.0025(14) 0.0005(13) 0.0000(15)
C00S 0.0247(16) 0.0269(16) 0.0189(15) 0.0026(13) -0.0037(12) -0.0031(13)
C00T 0.0270(17) 0.0319(18) 0.0351(19) -0.0012(15) 0.0045(15) -0.0056(14)
C00U 0.0388(19) 0.0278(17) 0.0275(17) 0.0012(14) -0.0046(15) -0.0067(15)
C00V 0.0341(19) 0.0252(17) 0.0320(19) -0.0033(14) -0.0016(15) -0.0003(14)
C00W 0.045(2) 0.0251(17) 0.0215(16) 0.0007(13) 0.0016(15) 0.0047(14)
C00X 0.0338(17) 0.0271(17) 0.0200(15) 0.0039(14) -0.0035(13) 0.0006(14)
C00Y 0.0315(18) 0.0294(18) 0.0219(16) 0.0010(13) 0.0004(13) 0.0037(14)
C00Z 0.041(2) 0.0268(17) 0.0340(19) 0.0069(15) 0.0125(16) -0.0017(15)
C010 0.051(2) 0.0278(18) 0.0227(17) 0.0049(14) 0.0037(16) 0.0016(16)
C011 0.0308(19) 0.0352(19) 0.041(2) 0.0030(16) -0.0061(16) -0.0035(15)
C012 0.041(2) 0.0235(17) 0.041(2) 0.0033(15) -0.0120(17) 0.0062(15)
C013 0.044(2) 0.0280(18) 0.0260(18) 0.0001(14) -0.0113(15) 0.0040(15)
C014 0.0379(19) 0.0251(17) 0.0197(16) -0.0005(13) -0.0011(14) -0.0005(14)
C015 0.048(2) 0.0233(17) 0.0299(18) -0.0035(14) -0.0062(16) -0.0007(15)
C016 0.0359(19) 0.0253(17) 0.035(2) 0.0007(15) 0.0040(15) 0.0034(14)
C017 0.054(2) 0.0225(17) 0.0244(17) 0.0007(14) -0.0092(16) -0.0011(16)
C018 0.042(2) 0.035(2) 0.034(2) 0.0026(16) 0.0118(17) 0.0104(16)
C019 0.062(3) 0.0249(17) 0.0278(18) -0.0004(15) -0.0011(18) 0.0114(17)
C01A 0.052(2) 0.0296(19) 0.032(2) 0.0035(15) -0.0187(18) 0.0065(17)
C01B 0.0310(19) 0.0324(19) 0.041(2) -0.0023(16) 0.0000(16) -0.0018(14)
C01C 0.036(2) 0.035(2) 0.045(2) -0.0042(17) -0.0005(17) -0.0037(16)
C01D 0.042(2) 0.043(2) 0.036(2) -0.0007(18) 0.0045(17) -0.0036(18)
C01E 0.053(2) 0.0259(19) 0.034(2) 0.0030(15) 0.0067(17) 0.0036(16)
C01F 0.037(2) 0.038(2) 0.038(2) -0.0066(17) 0.0063(16) -0.0029(16)
B01G 0.0268(18) 0.0239(18) 0.0203(18) 0.0019(14) -0.0023(14) -0.0050(14)
C01H 0.070(3) 0.032(2) 0.043(2) -0.0107(18) -0.007(2) -0.004(2)
C01I 0.039(2) 0.051(3) 0.058(3) -0.009(2) 0.004(2) -0.0077(19)
C01J 0.089(4) 0.046(3) 0.048(3) -0.015(2) 0.009(3) 0.014(3)
C2 0.076(5) 0.070(5) 0.052(5) -0.008(4) -0.011(4) 0.014(5)
C3 0.076(5) 0.070(5) 0.052(5) -0.008(4) -0.011(4) 0.014(5)
C4 0.076(5) 0.070(5) 0.052(5) -0.008(4) -0.011(4) 0.014(5)
C5 0.076(5) 0.070(5) 0.052(5) -0.008(4) -0.011(4) 0.014(5)
C6 0.076(5) 0.070(5) 0.052(5) -0.008(4) -0.011(4) 0.014(5)
C7 0.076(5) 0.070(5) 0.052(5) -0.008(4) -0.011(4) 0.014(5)
C1 0.056(5) 0.058(5) 0.055(5) 0.028(4) 0.001(4) 0.002(4)
C8 0.056(5) 0.058(5) 0.055(5) 0.028(4) 0.001(4) 0.002(4)
C9 0.056(5) 0.058(5) 0.055(5) 0.028(4) 0.001(4) 0.002(4)
C10 0.056(5) 0.058(5) 0.055(5) 0.028(4) 0.001(4) 0.002(4)
C11 0.056(5) 0.058(5) 0.055(5) 0.028(4) 0.001(4) 0.002(4)
C12 0.056(5) 0.058(5) 0.055(5) 0.028(4) 0.001(4) 0.002(4)

loop_
_atom_type_symbol
_atom_type_description
_atom_type_scat_dispersion_real
_atom_type_scat_dispersion_imag
_atom_type_scat_source
C C 0.0181 0.0091 'International Tables Vol C Tables 4.2.6.8 and 6.1.1.4'
H H 0.0000 0.0000 'International Tables Vol C Tables 4.2.6.8 and 6.1.1.4'
B B 0.0090 0.0039 'International Tables Vol C Tables 4.2.6.8 and 6.1.1.4'
N N 0.0311 0.0180 'International Tables Vol C Tables 4.2.6.8 and 6.1.1.4'

loop_
_geom_angle_atom_site_label_1
_geom_angle_atom_site_label_2
_geom_angle_atom_site_label_3
_geom_angle
_geom_angle_site_symmetry_1
_geom_angle_site_symmetry_3
_geom_angle_publ_flag
C009 N001 C004 119.0(3) . . ?
C009 N001 C00F 123.9(3) . . ?
C00F N001 C004 117.1(3) . . ?
C00G N002 C00E 116.7(3) . . ?
C00O N002 C00E 119.4(3) . . ?
C00O N002 C00G 123.7(3) . . ?
C005 N003 C007 123.4(3) . . ?
C005 N003 C008 118.6(3) . . ?
C007 N003 C008 115.6(3) . . ?
C00J C004 N001 119.5(3) . . ?
C00J C004 C00K 122.0(3) . . ?
C00K C004 N001 118.4(3) . . ?
C00Q C005 N003 122.5(3) . . ?
C00Q C005 C014 118.3(3) . . ?
C014 C005 N003 119.2(3) . . ?
C00C C006 H006 119.7 . . ?
C00C C006 C00F 120.7(3) . . ?
C00F C006 H006 119.7 . . ?
C00D C007 N003 121.0(3) . . ?
C00I C007 N003 118.5(3) . . ?
C00I C007 C00D 120.5(3) . . ?
C00A C008 N003 118.3(3) . . ?
C00A C008 C00M 121.1(3) . . ?
C00M C008 N003 120.3(3) . . ?
N001 C009 C00D 119.6(3) . . ?
N001 C009 C00H 118.6(3) . . ?
C00D C009 C00H 121.8(3) . . ?
C008 C00A C01D 120.6(3) . . ?
C00U C00A C008 118.6(3) . . ?
C00U C00A C01D 120.8(3) . . ?
C00O C00B B01G 118.1(3) . . ?
C013 C00B C00O 116.1(3) . . ?
C013 C00B B01G 125.8(3) . . ?
C006 C00C H00C 119.7 . . ?
C006 C00C C00R 120.5(3) . . ?
C00R C00C H00C 119.7 . . ?
C007 C00D H00D 120.5 . . ?
C009 C00D C007 118.9(3) . . ?
C009 C00D H00D 120.5 . . ?
C00L C00E N002 119.3(3) . . ?
C00L C00E C016 121.6(3) . . ?
C016 C00E N002 118.9(3) . . ?
N001 C00F C006 118.2(3) . . ?
N001 C00F C00S 121.6(3) . . ?
C006 C00F C00S 120.2(3) . . ?
N002 C00G C00H 119.8(3) . . ?
C00I C00G N002 118.5(3) . . ?
C00I C00G C00H 121.7(3) . . ?
C009 C00H B01G 122.1(3) . . ?
C00G C00H C009 116.9(3) . . ?
C00G C00H B01G 121.0(3) . . ?
C007 C00I H00I 119.9 . . ?
C00G C00I C007 120.1(3) . . ?
C00G C00I H00I 119.9 . . ?
C004 C00J C011 121.4(3) . . ?
C00Y C00J C004 117.3(3) . . ?
C00Y C00J C011 121.3(3) . . ?
C004 C00K C01B 120.2(3) . . ?
C00N C00K C004 118.2(3) . . ?
C00N C00K C01B 121.5(3) . . ?
C00E C00L C015 118.3(3) . . ?
C00E C00L C01C 121.1(3) . . ?
C015 C00L C01C 120.5(3) . . ?
C008 C00M C01F 121.3(3) . . ?
C00W C00M C008 118.3(3) . . ?
C00W C00M C01F 120.4(3) . . ?
C00K C00N H00N 119.3 . . ?
C00K C00N C00P 121.3(3) . . ?
C00P C00N H00N 119.3 . . ?
N002 C00O C00B 121.2(3) . . ?
N002 C00O C00V 118.6(3) . . ?
C00V C00O C00B 120.2(3) . . ?
C00N C00P C01E 120.0(3) . . ?
C00Y C00P C00N 118.4(3) . . ?
C00Y C00P C01E 121.6(4) . . ?
C005 C00Q H00Q 119.6 . . ?
C005 C00Q C00T 120.8(3) . . ?
C00T C00Q H00Q 119.6 . . ?
C00C C00R H00R 120.5 . . ?
C00X C00R C00C 119.0(3) . . ?
C00X C00R H00R 120.5 . . ?
C00F C00S B01G 118.0(3) . . ?
C00X C00S C00F 116.2(3) . . ?
C00X C00S B01G 125.8(3) . . ?
C00Q C00T H00T 119.7 . . ?
C00Q C00T C00Z 120.6(3) . . ?
C00Z C00T H00T 119.7 . . ?
C00A C00U H00U 119.2 . . ?
C017 C00U C00A 121.5(3) . . ?
C017 C00U H00U 119.2 . . ?
C00O C00V H00V 119.7 . . ?
C012 C00V C00O 120.6(4) . . ?
C012 C00V H00V 119.7 . . ?
C00M C00W H00W 118.9 . . ?
C017 C00W C00M 122.1(4) . . ?
C017 C00W H00W 118.9 . . ?
C00R C00X C00S 123.3(3) . . ?
C00R C00X H00X 118.3 . . ?
C00S C00X H00X 118.3 . . ?
C00J C00Y H00Y 118.6 . . ?
C00P C00Y C00J 122.7(3) . . ?
C00P C00Y H00Y 118.6 . . ?
C00T C00Z H00Z 120.7 . . ?
C010 C00Z C00T 118.5(3) . . ?
C010 C00Z H00Z 120.7 . . ?
C00Z C010 H010 119.3 . . ?
C00Z C010 C014 121.4(4) . . ?
C014 C010 H010 119.3 . . ?
C00J C011 H01A 109.5 . . ?
C00J C011 H01B 109.5 . . ?
C00J C011 H01C 109.5 . . ?
H01A C011 H01B 109.5 . . ?
H01A C011 H01C 109.5 . . ?
H01B C011 H01C 109.5 . . ?
C00V C012 H012 119.8 . . ?
C00V C012 C01A 120.4(3) . . ?
C01A C012 H012 119.8 . . ?
C00B C013 H013 118.5 . . ?
C01A C013 C00B 123.0(4) . . ?
C01A C013 H013 118.5 . . ?
C005 C014 H014 119.8 . . ?
C010 C014 C005 120.4(3) . . ?
C010 C014 H014 119.8 . . ?
C00L C015 H015 119.1 . . ?
C019 C015 C00L 121.8(4) . . ?
C019 C015 H015 119.1 . . ?
C00E C016 C01I 121.5(4) . . ?
C018 C016 C00E 117.8(4) . . ?
C018 C016 C01I 120.7(4) . . ?
C00U C017 C01H 120.4(4) . . ?
C00W C017 C00U 118.3(3) . . ?
C00W C017 C01H 121.3(4) . . ?
C016 C018 H018 119.0 . . ?
C019 C018 C016 122.1(4) . . ?
C019 C018 H018 119.0 . . ?
C015 C019 C018 118.4(4) . . ?
C015 C019 C01J 120.4(4) . . ?
C018 C019 C01J 121.3(4) . . ?
C012 C01A H01D 120.2 . . ?
C013 C01A C012 119.6(3) . . ?
C013 C01A H01D 120.2 . . ?
C00K C01B H01E 109.5 . . ?
C00K C01B H01F 109.5 . . ?
C00K C01B H01G 109.5 . . ?
H01E C01B H01F 109.5 . . ?
H01E C01B H01G 109.5 . . ?
H01F C01B H01G 109.5 . . ?
C00L C01C H01H 109.5 . . ?
C00L C01C H01I 109.5 . . ?
C00L C01C H01J 109.5 . . ?
H01H C01C H01I 109.5 . . ?
H01H C01C H01J 109.5 . . ?
H01I C01C H01J 109.5 . . ?
C00A C01D H01K 109.5 . . ?
C00A C01D H01L 109.5 . . ?
C00A C01D H01M 109.5 . . ?
H01K C01D H01L 109.5 . . ?
H01K C01D H01M 109.5 . . ?
H01L C01D H01M 109.5 . . ?
C00P C01E H01N 109.5 . . ?
C00P C01E H01O 109.5 . . ?
C00P C01E H01P 109.5 . . ?
H01N C01E H01O 109.5 . . ?
H01N C01E H01P 109.5 . . ?
H01O C01E H01P 109.5 . . ?
C00M C01F H01Q 109.5 . . ?
C00M C01F H01R 109.5 . . ?
C00M C01F H01S 109.5 . . ?
H01Q C01F H01R 109.5 . . ?
H01Q C01F H01S 109.5 . . ?
H01R C01F H01S 109.5 . . ?
C00B B01G C00S 129.3(3) . . ?
C00H B01G C00B 115.6(3) . . ?
C00H B01G C00S 115.1(3) . . ?
C017 C01H H01T 109.5 . . ?
C017 C01H H01U 109.5 . . ?
C017 C01H H01V 109.5 . . ?
H01T C01H H01U 109.5 . . ?
H01T C01H H01V 109.5 . . ?
H01U C01H H01V 109.5 . . ?
C016 C01I H01W 109.5 . . ?
C016 C01I H01X 109.5 . . ?
C016 C01I H01Y 109.5 . . ?
H01W C01I H01X 109.5 . . ?
H01W C01I H01Y 109.5 . . ?
H01X C01I H01Y 109.5 . . ?
C019 C01J H01Z 109.5 . . ?
C019 C01J H 109.5 . . ?
C019 C01J HA 109.5 . . ?
H01Z C01J H 109.5 . . ?
H01Z C01J HA 109.5 . . ?
H C01J HA 109.5 . . ?
H2A C2 H2B 109.5 . . ?
H2A C2 H2C 109.5 . . ?
H2B C2 H2C 109.5 . . ?
C3 C2 H2A 109.5 . . ?
C3 C2 H2B 109.5 . . ?
C3 C2 H2C 109.5 . . ?
C2 C3 H3A 110.9 . . ?
C2 C3 H3B 110.9 . . ?
H3A C3 H3B 108.9 . . ?
C4 C3 C2 104.3(13) . . ?
C4 C3 H3A 110.9 . . ?
C4 C3 H3B 110.9 . . ?
C3 C4 H4A 109.6 . . ?
C3 C4 H4B 109.6 . . ?
C3 C4 C5 110.1(15) . . ?
H4A C4 H4B 108.2 . . ?
C5 C4 H4A 109.6 . . ?
C5 C4 H4B 109.6 . . ?
C4 C5 H5A 112.8 . . ?
C4 C5 H5B 112.8 . . ?
H5A C5 H5B 110.3 . . ?
C6 C5 C4 94.5(13) . . ?
C6 C5 H5A 112.8 . . ?
C6 C5 H5B 112.8 . . ?
C5 C6 H6A 110.2 . . ?
C5 C6 H6B 110.2 . . ?
C5 C6 C7 107.8(14) . . ?
H6A C6 H6B 108.5 . . ?
C7 C6 H6A 110.2 . . ?
C7 C6 H6B 110.2 . . ?
C6 C7 H7A 109.5 . . ?
C6 C7 H7B 109.5 . . ?
C6 C7 H7C 109.5 . . ?
H7A C7 H7B 109.5 . . ?
H7A C7 H7C 109.5 . . ?
H7B C7 H7C 109.5 . . ?
H1A C1 H1B 109.5 . . ?
H1A C1 H1C 109.5 . . ?
H1B C1 H1C 109.5 . . ?
C8 C1 H1A 110.4 . . ?
C8 C1 H1B 107.3 . . ?
C8 C1 H1C 110.7 . . ?
C1 C8 H8A 107.7 . . ?
C1 C8 H8B 107.7 . . ?
C1 C8 C9 118(2) . . ?
H8A C8 H8B 107.1 . . ?
C9 C8 H8A 107.7 . . ?
C9 C8 H8B 107.7 . . ?
C8 C9 H9A 105.2 . . ?
C8 C9 H9B 105.2 . . ?
H9A C9 H9B 105.9 . . ?
C10 C9 C8 128(2) . . ?
C10 C9 H9A 105.2 . . ?
C10 C9 H9B 105.2 . . ?
C9 C10 H10A 106.9 . . ?
C9 C10 H10B 106.9 . . ?
C9 C10 C11 122(2) . . ?
H10A C10 H10B 106.7 . . ?
C11 C10 H10A 106.9 . . ?
C11 C10 H10B 106.9 . . ?
C10 C11 H11A 107.5 . . ?
C10 C11 H11B 107.5 . . ?
C10 C11 C12 119.2(18) . . ?
H11A C11 H11B 107.0 . . ?
C12 C11 H11A 107.5 . . ?
C12 C11 H11B 107.5 . . ?
C11 C12 H12A 109.5 . . ?
C11 C12 H12B 109.5 . . ?
C11 C12 H12C 109.5 . . ?
H12A C12 H12B 109.5 . . ?
H12A C12 H12C 109.5 . . ?
H12B C12 H12C 109.5 . . ?

loop_
_geom_bond_atom_site_label_1
_geom_bond_atom_site_label_2
_geom_bond_distance
_geom_bond_site_symmetry_2
_geom_bond_publ_flag
N001 C004 1.444(4) . ?
N001 C009 1.392(4) . ?
N001 C00F 1.407(4) . ?
N002 C00E 1.447(4) . ?
N002 C00G 1.405(4) . ?
N002 C00O 1.392(5) . ?
N003 C005 1.409(4) . ?
N003 C007 1.414(4) . ?
N003 C008 1.452(4) . ?
C004 C00J 1.396(5) . ?
C004 C00K 1.400(5) . ?
C005 C00Q 1.387(5) . ?
C005 C014 1.396(5) . ?
C006 H006 0.9500 . ?
C006 C00C 1.373(5) . ?
C006 C00F 1.410(5) . ?
C007 C00D 1.403(5) . ?
C007 C00I 1.390(5) . ?
C008 C00A 1.395(5) . ?
C008 C00M 1.396(5) . ?
C009 C00D 1.395(4) . ?
C009 C00H 1.424(5) . ?
C00A C00U 1.393(5) . ?
C00A C01D 1.505(6) . ?
C00B C00O 1.426(5) . ?
C00B C013 1.410(5) . ?
C00B B01G 1.550(5) . ?
C00C H00C 0.9500 . ?
C00C C00R 1.386(5) . ?
C00D H00D 0.9500 . ?
C00E C00L 1.390(5) . ?
C00E C016 1.398(5) . ?
C00F C00S 1.418(5) . ?
C00G C00H 1.410(5) . ?
C00G C00I 1.384(5) . ?
C00H B01G 1.504(5) . ?
C00I H00I 0.9500 . ?
C00J C00Y 1.391(5) . ?
C00J C011 1.497(5) . ?
C00K C00N 1.388(5) . ?
C00K C01B 1.505(5) . ?
C00L C015 1.395(5) . ?
C00L C01C 1.501(6) . ?
C00M C00W 1.391(5) . ?
C00M C01F 1.506(5) . ?
C00N H00N 0.9500 . ?
C00N C00P 1.400(6) . ?
C00O C00V 1.409(5) . ?
C00P C00Y 1.378(5) . ?
C00P C01E 1.502(5) . ?
C00Q H00Q 0.9500 . ?
C00Q C00T 1.388(5) . ?
C00R H00R 0.9500 . ?
C00R C00X 1.379(5) . ?
C00S C00X 1.410(5) . ?
C00S B01G 1.551(5) . ?
C00T H00T 0.9500 . ?
C00T C00Z 1.391(6) . ?
C00U H00U 0.9500 . ?
C00U C017 1.391(6) . ?
C00V H00V 0.9500 . ?
C00V C012 1.372(6) . ?
C00W H00W 0.9500 . ?
C00W C017 1.384(6) . ?
C00X H00X 0.9500 . ?
C00Y H00Y 0.9500 . ?
C00Z H00Z 0.9500 . ?
C00Z C010 1.373(6) . ?
C010 H010 0.9500 . ?
C010 C014 1.384(5) . ?
C011 H01A 0.9800 . ?
C011 H01B 0.9800 . ?
C011 H01C 0.9800 . ?
C012 H012 0.9500 . ?
C012 C01A 1.381(6) . ?
C013 H013 0.9500 . ?
C013 C01A 1.377(5) . ?
C014 H014 0.9500 . ?
C015 H015 0.9500 . ?
C015 C019 1.385(6) . ?
C016 C018 1.395(6) . ?
C016 C01I 1.498(6) . ?
C017 C01H 1.506(5) . ?
C018 H018 0.9500 . ?
C018 C019 1.387(7) . ?
C019 C01J 1.509(6) . ?
C01A H01D 0.9500 . ?
C01B H01E 0.9800 . ?
C01B H01F 0.9800 . ?
C01B H01G 0.9800 . ?
C01C H01H 0.9800 . ?
C01C H01I 0.9800 . ?
C01C H01J 0.9800 . ?
C01D H01K 0.9800 . ?
C01D H01L 0.9800 . ?
C01D H01M 0.9800 . ?
C01E H01N 0.9800 . ?
C01E H01O 0.9800 . ?
C01E H01P 0.9800 . ?
C01F H01Q 0.9800 . ?
C01F H01R 0.9800 . ?
C01F H01S 0.9800 . ?
C01H H01T 0.9800 . ?
C01H H01U 0.9800 . ?
C01H H01V 0.9800 . ?
C01I H01W 0.9800 . ?
C01I H01X 0.9800 . ?
C01I H01Y 0.9800 . ?
C01J H01Z 0.9800 . ?
C01J H 0.9800 . ?
C01J HA 0.9800 . ?
C2 H2A 0.9800 . ?
C2 H2B 0.9800 . ?
C2 H2C 0.9800 . ?
C2 C3 1.728(16) . ?
C3 H3A 0.9900 . ?
C3 H3B 0.9900 . ?
C3 C4 1.595(16) . ?
C4 H4A 0.9900 . ?
C4 H4B 0.9900 . ?
C4 C5 1.645(17) . ?
C5 H5A 0.9900 . ?
C5 H5B 0.9900 . ?
C5 C6 1.613(15) . ?
C6 H6A 0.9900 . ?
C6 H6B 0.9900 . ?
C6 C7 1.665(16) . ?
C7 H7A 0.9800 . ?
C7 H7B 0.9800 . ?
C7 H7C 0.9800 . ?
C1 H1A 0.9802 . ?
C1 H1B 0.9797 . ?
C1 H1C 0.9799 . ?
C1 C8 1.497(17) . ?
C8 H8A 0.9900 . ?
C8 H8B 0.9900 . ?
C8 C9 1.509(17) . ?
C9 H9A 0.9900 . ?
C9 H9B 0.9900 . ?
C9 C10 1.451(16) . ?
C10 H10A 0.9900 . ?
C10 H10B 0.9900 . ?
C10 C11 1.485(17) . ?
C11 H11A 0.9900 . ?
C11 H11B 0.9900 . ?
C11 C12 1.485(17) . ?
C12 H12A 0.9800 . ?
C12 H12B 0.9800 . ?
C12 H12C 0.9800 . ?

loop_
_geom_torsion_atom_site_label_1
_geom_torsion_atom_site_label_2
_geom_torsion_atom_site_label_3
_geom_torsion_atom_site_label_4
_geom_torsion
_geom_torsion_site_symmetry_1
_geom_torsion_site_symmetry_2
_geom_torsion_site_symmetry_3
_geom_torsion_site_symmetry_4
_geom_torsion_publ_flag
N001 C004 C00J C00Y 176.6(3) . . . . ?
N001 C004 C00J C011 -2.5(5) . . . . ?
N001 C004 C00K C00N -176.9(3) . . . . ?
N001 C004 C00K C01B 1.7(5) . . . . ?
N001 C009 C00D C007 -179.8(3) . . . . ?
N001 C009 C00H C00G 179.4(3) . . . . ?
N001 C009 C00H B01G -0.8(5) . . . . ?
N001 C00F C00S C00X -175.6(3) . . . . ?
N001 C00F C00S B01G 3.8(5) . . . . ?
N002 C00E C00L C015 178.5(3) . . . . ?
N002 C00E C00L C01C 0.0(5) . . . . ?
N002 C00E C016 C018 -177.9(3) . . . . ?
N002 C00E C016 C01I 2.2(5) . . . . ?
N002 C00G C00H C009 178.7(3) . . . . ?
N002 C00G C00H B01G -1.0(5) . . . . ?
N002 C00G C00I C007 -177.9(3) . . . . ?
N002 C00O C00V C012 176.4(4) . . . . ?
N003 C005 C00Q C00T 175.4(3) . . . . ?
N003 C005 C014 C010 -174.7(3) . . . . ?
N003 C007 C00D C009 178.8(3) . . . . ?
N003 C007 C00I C00G -179.4(3) . . . . ?
N003 C008 C00A C00U -174.0(3) . . . . ?
N003 C008 C00A C01D 6.0(5) . . . . ?
N003 C008 C00M C00W 174.2(3) . . . . ?
N003 C008 C00M C01F -5.2(5) . . . . ?
C004 N001 C009 C00D -7.6(5) . . . . ?
C004 N001 C009 C00H 172.8(3) . . . . ?
C004 N001 C00F C006 6.4(4) . . . . ?
C004 N001 C00F C00S -174.4(3) . . . . ?
C004 C00J C00Y C00P 0.5(5) . . . . ?
C004 C00K C00N C00P 0.1(5) . . . . ?
C005 N003 C007 C00D 43.9(5) . . . . ?
C005 N003 C007 C00I -138.3(3) . . . . ?
C005 N003 C008 C00A -114.3(3) . . . . ?
C005 N003 C008 C00M 71.0(4) . . . . ?
C005 C00Q C00T C00Z -0.2(5) . . . . ?
C006 C00C C00R C00X 2.2(6) . . . . ?
C006 C00F C00S C00X 3.6(5) . . . . ?
C006 C00F C00S B01G -177.1(3) . . . . ?
C007 N003 C005 C00Q 17.5(5) . . . . ?
C007 N003 C005 C014 -165.6(3) . . . . ?
C007 N003 C008 C00A 82.9(4) . . . . ?
C007 N003 C008 C00M -91.8(4) . . . . ?
C008 N003 C005 C00Q -143.9(3) . . . . ?
C008 N003 C005 C014 33.0(4) . . . . ?
C008 N003 C007 C00D -154.3(3) . . . . ?
C008 N003 C007 C00I 23.6(4) . . . . ?
C008 C00A C00U C017 -0.2(5) . . . . ?
C008 C00M C00W C017 -0.4(5) . . . . ?
C009 N001 C004 C00J 93.4(4) . . . . ?
C009 N001 C004 C00K -89.4(4) . . . . ?
C009 N001 C00F C006 -175.8(3) . . . . ?
C009 N001 C00F C00S 3.4(5) . . . . ?
C009 C00H B01G C00B -172.5(3) . . . . ?
C009 C00H B01G C00S 7.4(5) . . . . ?
C00A C008 C00M C00W -0.4(5) . . . . ?
C00A C008 C00M C01F -179.8(3) . . . . ?
C00A C00U C017 C00W -0.5(5) . . . . ?
C00A C00U C017 C01H -180.0(4) . . . . ?
C00B C00O C00V C012 -2.8(5) . . . . ?
C00B C013 C01A C012 -0.4(7) . . . . ?
C00C C006 C00F N001 177.4(3) . . . . ?
C00C C006 C00F C00S -1.7(5) . . . . ?
C00C C00R C00X C00S -0.2(6) . . . . ?
C00D C007 C00I C00G -1.6(5) . . . . ?
C00D C009 C00H C00G -0.2(5) . . . . ?
C00D C009 C00H B01G 179.5(3) . . . . ?
C00E N002 C00G C00H 179.7(3) . . . . ?
C00E N002 C00G C00I -1.2(5) . . . . ?
C00E N002 C00O C00B 179.5(3) . . . . ?
C00E N002 C00O C00V 0.4(5) . . . . ?
C00E C00L C015 C019 -1.5(5) . . . . ?
C00E C016 C018 C019 0.2(6) . . . . ?
C00F N001 C004 C00J -88.7(4) . . . . ?
C00F N001 C004 C00K 88.5(4) . . . . ?
C00F N001 C009 C00D 174.7(3) . . . . ?
C00F N001 C009 C00H -5.0(5) . . . . ?
C00F C006 C00C C00R -1.3(5) . . . . ?
C00F C00S C00X C00R -2.7(5) . . . . ?
C00F C00S B01G C00B 171.2(3) . . . . ?
C00F C00S B01G C00H -8.6(4) . . . . ?
C00G N002 C00E C00L -84.3(4) . . . . ?
C00G N002 C00E C016 91.4(4) . . . . ?
C00G N002 C00O C00B 4.8(5) . . . . ?
C00G N002 C00O C00V -174.3(3) . . . . ?
C00G C00H B01G C00B 7.2(5) . . . . ?
C00G C00H B01G C00S -172.9(3) . . . . ?
C00H C009 C00D C007 -0.1(5) . . . . ?
C00H C00G C00I C007 1.2(5) . . . . ?
C00I C007 C00D C009 1.0(5) . . . . ?
C00I C00G C00H C009 -0.3(5) . . . . ?
C00I C00G C00H B01G 180.0(3) . . . . ?
C00J C004 C00K C00N 0.2(5) . . . . ?
C00J C004 C00K C01B 178.8(3) . . . . ?
C00K C004 C00J C00Y -0.4(5) . . . . ?
C00K C004 C00J C011 -179.5(3) . . . . ?
C00K C00N C00P C00Y -0.1(5) . . . . ?
C00K C00N C00P C01E 179.4(3) . . . . ?
C00L C00E C016 C018 -2.3(5) . . . . ?
C00L C00E C016 C01I 177.8(4) . . . . ?
C00L C015 C019 C018 -0.4(6) . . . . ?
C00L C015 C019 C01J 179.2(4) . . . . ?
C00M C008 C00A C00U 0.7(5) . . . . ?
C00M C008 C00A C01D -179.3(3) . . . . ?
C00M C00W C017 C00U 0.8(5) . . . . ?
C00M C00W C017 C01H -179.7(4) . . . . ?
C00N C00P C00Y C00J -0.2(5) . . . . ?
C00O N002 C00E C00L 100.6(4) . . . . ?
C00O N002 C00E C016 -83.7(4) . . . . ?
C00O N002 C00G C00H -5.4(5) . . . . ?
C00O N002 C00G C00I 173.6(3) . . . . ?
C00O C00B C013 C01A -2.2(6) . . . . ?
C00O C00B B01G C00H -7.6(5) . . . . ?
C00O C00B B01G C00S 172.5(3) . . . . ?
C00O C00V C012 C01A 0.1(6) . . . . ?
C00Q C005 C014 C010 2.4(5) . . . . ?
C00Q C00T C00Z C010 0.9(6) . . . . ?
C00T C00Z C010 C014 0.0(6) . . . . ?
C00V C012 C01A C013 1.4(7) . . . . ?
C00X C00S B01G C00B -9.5(6) . . . . ?
C00X C00S B01G C00H 170.6(3) . . . . ?
C00Z C010 C014 C005 -1.6(6) . . . . ?
C011 C00J C00Y C00P 179.5(3) . . . . ?
C013 C00B C00O N002 -175.4(3) . . . . ?
C013 C00B C00O C00V 3.7(5) . . . . ?
C013 C00B B01G C00H 169.6(3) . . . . ?
C013 C00B B01G C00S -10.3(6) . . . . ?
C014 C005 C00Q C00T -1.5(5) . . . . ?
C016 C00E C00L C015 2.9(5) . . . . ?
C016 C00E C00L C01C -175.6(3) . . . . ?
C016 C018 C019 C015 1.1(6) . . . . ?
C016 C018 C019 C01J -178.5(4) . . . . ?
C01B C00K C00N C00P -178.5(3) . . . . ?
C01C C00L C015 C019 177.0(4) . . . . ?
C01D C00A C00U C017 179.8(4) . . . . ?
C01E C00P C00Y C00J -179.7(3) . . . . ?
C01F C00M C00W C017 179.0(3) . . . . ?
B01G C00B C00O N002 2.1(5) . . . . ?
B01G C00B C00O C00V -178.8(3) . . . . ?
B01G C00B C013 C01A -179.4(4) . . . . ?
B01G C00S C00X C00R 178.0(3) . . . . ?
C01I C016 C018 C019 -179.8(4) . . . . ?
C2 C3 C4 C5 -140.0(18) . . . . ?
C3 C4 C5 C6 -163.6(18) . . . . ?
C4 C5 C6 C7 -90.9(19) . . . . ?
C1 C8 C9 C10 -160(3) . . . . ?
C8 C9 C10 C11 99(4) . . . . ?
C9 C10 C11 C12 158(3) . . . . ?
